data_7713646
loop_
_publ_author_name
'Wenger, John S.'
'Getahun, Addis'
'Johnstone, Timothy C.'

_publ_section_title
;
 Variation in pnictogen-oxygen bonding unlocks greatly enhanced
 Br&#xf8;nsted basicity for the monomeric stibine oxide.
;
_journal_name_full 'Dalton transactions (Cambridge, England : 2003)'
_journal_paper_doi 10.1039/d3dt02113k
_journal_year 2023
_chemical_formula_moiety 'C36 H52 O P, C F3 O3 S'
_chemical_formula_sum 'C37 H52 F3 O4 P S'
_chemical_formula_weight 680.81
_space_group_crystal_system triclinic
_space_group_IT_number 2
_space_group_name_Hall '-P 1'
_space_group_name_H-M_alt 'P -1'
_atom_sites_solution_hydrogens geom
_atom_sites_solution_primary dual
_audit_creation_date 2022-07-18
_audit_creation_method
;
Olex2 1.5
(compiled 2022.04.07 svn.rca3783a0 for OlexSys, GUI svn.r6498)
;
_audit_update_record
;
2023-03-21 deposited with the CCDC.	2023-07-28 downloaded from the CCDC.
;
_cell_angle_alpha 106.2340(10)
_cell_angle_beta 99.4490(10)
_cell_angle_gamma 97.5890(10)
_cell_formula_units_Z 4
_cell_length_a 14.3959(2)
_cell_length_b 16.0784(2)
_cell_length_c 16.8119(2)
_cell_measurement_reflns_used 28873
_cell_measurement_temperature 100.00(11)
_cell_measurement_theta_max 76.7690
_cell_measurement_theta_min 2.9270
_cell_volume 3619.84(9)
_computing_cell_refinement 'CrysAlisPro 1.171.41.121a (Rigaku OD, 2021)'
_computing_data_collection 'CrysAlisPro 1.171.41.121a (Rigaku OD, 2021)'
_computing_data_reduction 'CrysAlisPro 1.171.41.121a (Rigaku OD, 2021)'
_computing_molecular_graphics 'Olex2 1.5 (Dolomanov et al., 2009)'
_computing_publication_material 'Olex2 1.5 (Dolomanov et al., 2009)'
_computing_structure_refinement 'SHELXL 2018/3 (Sheldrick, 2015)'
_computing_structure_solution 'SHELXT 2018/2 (Sheldrick, 2018)'
_diffrn_ambient_environment N~2~
_diffrn_ambient_temperature 100.00(11)
_diffrn_detector 'Hybrid Pixel Array Detector'
_diffrn_detector_area_resol_mean 10.0000
_diffrn_detector_type HyPix
_diffrn_measured_fraction_theta_full 0.999
_diffrn_measured_fraction_theta_max 0.999
_diffrn_measurement_details
;
List of Runs (angles in degrees, time in seconds):

  # Type    Start    End  Width  t~exp~   \w     \q     \k     \f   Frames
#--------------------------------------------------------------------------
  1  \w    -69.00  15.00   0.50    0.34    --  -49.41  78.00 -14.00  168
  2  \w     16.00  65.00   0.50    0.34    --   49.41 -78.00-140.00   98
  3  \w    -83.00 -58.00   0.50    1.35    --  -84.25  78.00 -14.00   50
  4  \w   -143.00-117.00   0.50    1.35    --  -84.25 -78.00-140.00   52
  5  \w    105.00 178.00   0.50    1.35    --  105.75  78.00 -14.00  146
  6  \w     52.00  98.00   0.50    1.35    --  105.75 -78.00-140.00   92
  7  \w   -120.00 -87.00   0.50    0.34    --  -49.41 -57.00 -90.00   66
  8  \w   -121.00 -87.00   0.50    0.34    --  -49.41-125.00  60.00   68
  9  \w    -19.00  21.00   0.50    0.34    --  -49.41  19.00   0.00   80
 10  \w   -117.00 -87.00   0.50    0.34    --  -49.41 -57.00 -60.00   60
 11  \w   -118.00 -87.00   0.50    0.34    --  -49.41-125.00 -90.00   62
 12  \w    -41.00  22.00   0.50    0.34    --  -49.41  38.00-120.00  126
 13  \w     -3.00  22.00   0.50    0.34    --  -49.41  19.00-150.00   50
 14  \w     82.00 120.00   0.50    0.34    --   49.41  57.00  30.00   76
 15  \w     84.00 110.00   0.50    0.34    --   49.41  57.00   0.00   52
 16  \w     89.00 118.00   0.50    0.34    --   49.41  57.00 -30.00   58
 17  \w    -40.00 -14.00   0.50    1.35    --  -84.25  38.00  90.00   52
 18  \w    -42.00 -13.00   0.50    1.35    --  -84.25  38.00 150.00   58
 19  \w    -42.00 -13.00   0.50    1.35    --  -84.25  38.00   0.00   58
 20  \w   -153.00-110.00   0.50    1.35    --  -84.25 -77.00-120.00   86
 21  \w    -40.00 -12.00   0.50    1.35    --  -84.25  57.00 -90.00   56
 22  \w    -42.00 -13.00   0.50    1.35    --  -84.25  38.00-180.00   58
 23  \w    114.00 158.00   0.50    1.35    --  105.75  77.00 -60.00   88
 24  \w     71.00 106.00   0.50    1.35    --  105.75 -99.00   0.00   70
 25  \w     34.00  68.00   0.50    1.35    --  105.75 -99.00   0.00   68
 26  \w    107.00 173.00   0.50    1.35    --  105.75  38.00  60.00  132
 27  \w     34.00  59.00   0.50    1.35    --  105.75 -57.00 -30.00   50
 28  \w     76.00 106.00   0.50    1.35    --  105.75 -99.00  30.00   60
 29  \w     40.00  66.00   0.50    1.35    --  105.75 -57.00 120.00   52
 30  \w     34.00 104.00   0.50    1.35    --  105.75 -77.00  30.00  140
 31  \w     35.00 104.00   0.50    1.35    --  105.75 -99.00-150.00  138
 32  \w     35.00  60.00   0.50    1.35    --  105.75 -77.00   0.00   50
 33  \w     35.00  66.00   0.50    1.35    --  105.75 -57.00  30.00   62
 34  \w     81.00 106.00   0.50    1.35    --  105.75 -99.00 120.00   50
 35  \w     98.00 137.00   0.50    1.35    --  105.75  19.00 120.00   78
 36  \w    141.00 167.00   0.50    1.35    --  105.75  19.00 120.00   52
 37  \w    107.00 135.00   0.50    1.35    --  105.75  38.00 -30.00   56
 38  \w     41.00  76.00   0.50    1.35    --  105.75 -99.00 120.00   70
 39  \w    140.00 178.00   0.50    1.35    --  105.75  19.00 -90.00   76
 40  \w     59.00 108.00   0.50    1.35    --  105.75-125.00 150.00   98
 41  \w     66.00 103.00   0.50    1.35    --  105.75 -77.00 -90.00   74
 42  \w     35.00  60.00   0.50    1.35    --  105.75 -77.00 -90.00   50
 43  \w     67.00 105.00   0.50    1.35    --  105.75 -99.00 -60.00   76
 44  \w     48.00 102.00   0.50    1.35    --  105.75 -77.00 120.00  108
 45  \w     77.00 111.00   0.50    1.35    --  105.75-125.00-120.00   68
 46  \w    149.00 174.00   0.50    1.35    --  105.75  38.00 -30.00   50
 47  \w     38.00  74.00   0.50    1.35    --  105.75-125.00-120.00   72
 48  \w     39.00  65.00   0.50    1.35    --  105.75 -99.00 -60.00   52
 49  \w     41.00  66.00   0.50    1.35    --  105.75 -57.00 -90.00   50
 50  \w     70.00  95.00   0.50    1.35    --  105.75 -77.00   0.00   50
 51  \w     36.00  61.00   0.50    1.35    --  105.75 -99.00  60.00   50
 52  \w     99.00 130.00   0.50    1.35    --  105.75  19.00 -90.00   62
;
_diffrn_measurement_device 'four-circle diffractometer'
_diffrn_measurement_device_type 'XtaLAB Synergy, Dualflex, HyPix'
_diffrn_measurement_method '\w scans'
_diffrn_orient_matrix_type 'CrysAlisPro convention (1999,Acta A55,543-557)'
_diffrn_orient_matrix_UB_11 0.0691308000
_diffrn_orient_matrix_UB_12 -0.0610633000
_diffrn_orient_matrix_UB_13 0.0181494000
_diffrn_orient_matrix_UB_21 -0.0559057000
_diffrn_orient_matrix_UB_22 -0.0739893000
_diffrn_orient_matrix_UB_23 -0.0801477000
_diffrn_orient_matrix_UB_31 0.0655392000
_diffrn_orient_matrix_UB_32 0.0334708000
_diffrn_orient_matrix_UB_33 -0.0527403000
_diffrn_radiation_monochromator mirror
_diffrn_radiation_probe x-ray
_diffrn_radiation_type 'Cu K\a'
_diffrn_radiation_wavelength 1.54184
_diffrn_reflns_av_R_equivalents 0.0339
_diffrn_reflns_av_unetI/netI 0.0319
_diffrn_reflns_Laue_measured_fraction_full 0.999
_diffrn_reflns_Laue_measured_fraction_max 0.999
_diffrn_reflns_limit_h_max 17
_diffrn_reflns_limit_h_min -16
_diffrn_reflns_limit_k_max 19
_diffrn_reflns_limit_k_min -18
_diffrn_reflns_limit_l_max 17
_diffrn_reflns_limit_l_min -20
_diffrn_reflns_number 49143
_diffrn_reflns_point_group_measured_fraction_full 0.999
_diffrn_reflns_point_group_measured_fraction_max 0.999
_diffrn_reflns_theta_full 67.078
_diffrn_reflns_theta_max 67.078
_diffrn_reflns_theta_min 2.801
_diffrn_source 'micro-focus sealed X-ray tube'
_diffrn_source_type 'PhotonJet (Cu) X-ray Source'
_exptl_absorpt_coefficient_mu 1.649
_exptl_absorpt_correction_T_max 0.86543
_exptl_absorpt_correction_T_min 0.86543
_exptl_absorpt_correction_type sphere
_exptl_absorpt_process_details
;
CrysAlisPro 1.171.41.121a (Rigaku Oxford Diffraction, 2021)
Spherical absorption correction
using equivalent radius and absorption coefficient.
Empirical absorption correction using spherical harmonics,
implemented in SCALE3 ABSPACK scaling algorithm.
;
_exptl_crystal_colour colorless
_exptl_crystal_density_diffrn 1.249
_exptl_crystal_description sphere
_exptl_crystal_F_000 1456
_exptl_crystal_size_max 0.21
_exptl_crystal_size_mid 0.12
_exptl_crystal_size_min 0.07
_exptl_crystal_size_rad 0.059
_refine_diff_density_max 1.028
_refine_diff_density_min -0.453
_refine_diff_density_rms 0.052
_refine_ls_extinction_method none
_refine_ls_goodness_of_fit_ref 1.037
_refine_ls_hydrogen_treatment constr
_refine_ls_matrix_type full
_refine_ls_number_parameters 928
_refine_ls_number_reflns 12911
_refine_ls_number_restraints 329
_refine_ls_restrained_S_all 1.038
_refine_ls_R_factor_all 0.0486
_refine_ls_R_factor_gt 0.0435
_refine_ls_shift/su_max 0.001
_refine_ls_shift/su_mean 0.000
_refine_ls_structure_factor_coef Fsqd
_refine_ls_weighting_details 'w=1/[\s^2^(Fo^2^)+(0.0691P)^2^+2.0564P] where P=(Fo^2^+2Fc^2^)/3'
_refine_ls_weighting_scheme calc
_refine_ls_wR_factor_gt 0.1207
_refine_ls_wR_factor_ref 0.1247
_reflns_Friedel_coverage 0.000
_reflns_number_gt 11427
_reflns_number_total 12911
_reflns_threshold_expression 'I > 2\s(I)'
_cod_data_source_file d3dt02113k2.cif
_cod_data_source_block 2c
_cod_original_cell_volume 3619.84(8)
_cod_database_code 7713646
_shelx_shelxl_version_number 2018/3
_chemical_oxdiff_formula 'C37 H52 P1 S1 O4 F3'
_chemical_oxdiff_usercomment 'Dipp3POH CF3SO3'
_shelx_space_group_comment
;
The symmetry employed for this shelxl refinement is uniquely defined
by the following loop, which should always be used as a source of
symmetry information in preference to the above space-group names.
They are only intended as comments.
;
_shelx_estimated_absorpt_t_max 0.893
_shelx_estimated_absorpt_t_min 0.723
_olex2_refinement_description
;
1. Fixed Uiso
 At 1.2 times of:
  All C(H) groups
 At 1.5 times of:
  All C(H,H,H) groups, All O(H) groups
2. Restrained distances
 O6-C8 \\sim O6A-C8A
 with sigma of 0.04
 S2-O8 \\sim S2A-O7A
 with sigma of 0.02
 S2-O6 \\sim S2A-O6A
 with sigma of 0.02
 S2-O7 \\sim S2A-O9
 with sigma of 0.02
 S2-C8 \\sim S2A-C8A
 with sigma of 0.02
 F6-F5 \\sim F4A-F5A
 with sigma of 0.04
 O7-C8 \\sim O9-C8A
 with sigma of 0.04
 F5-F4 \\sim F5A-F6A
 with sigma of 0.04
 F6-C8 \\sim F4A-C8A
 with sigma of 0.02
 F5-C8 \\sim F5A-C8A
 with sigma of 0.02
 F4-C8 \\sim F6A-C8A
 with sigma of 0.02
 F6-F4 \\sim F4A-F6A
 with sigma of 0.04
 O6-O7 \\sim O6A-O9
 with sigma of 0.04
 S2-F6 \\sim S2A-F4A
 with sigma of 0.04
 S2-F5 \\sim S2A-F5A
 with sigma of 0.04
 S2-F4 \\sim S2A-F6A
 with sigma of 0.04
 O8-O6 \\sim O7A-O6A
 with sigma of 0.04
 O8-O7 \\sim O7A-O9
 with sigma of 0.04
 O8-C8 \\sim O7A-C8A
 with sigma of 0.04
3. Uiso/Uaniso restraints and constraints
S2A \\sim O7A \\sim O6A \\sim O9 \\sim C8A \\sim F6A \\sim F4A \\sim F5A \\sim
O8 \\sim O7 \\sim O6 \\sim C8 \\sim F6 \\sim F5 \\sim F4 \\sim S2: within 2A
with sigma of 0.01 and sigma for terminal atoms of 0.02 within 2A
4. Rigid body (RIGU) restrains
 O8, O7, O6, C8, F6, F5, F4, O7A, O6A, O9, C8A, F6A, F4A, F5A, S2A, S2
 with sigma for 1-2 distances of 0.002 and sigma for 1-3 distances of 0.002
5. Others
 Sof(S2A)=Sof(O6A)=Sof(O7A)=Sof(O9)=Sof(C8A)=Sof(F6A)=Sof(F4A)=Sof(F5A)=1-
 FVAR(1)
 Sof(S2)=Sof(O8)=Sof(F6)=Sof(F5)=Sof(O6)=Sof(O7)=Sof(F4)=Sof(C8)=FVAR(1)
6.a Ternary CH refined with riding coordinates:
 C18(H18), C17(H17), C37(H37), C57(H57), C28(H28), C68(H68), C67(H67),
 C58(H58), C47(H47), C27(H27), C38(H38), C48(H48)
6.b Aromatic/amide H refined with riding coordinates:
 C64(H64), C53(H53), C55(H55), C54(H54), C65(H65), C15(H15), C13(H13),
 C63(H63), C23(H23), C14(H14), C24(H24), C25(H25), C35(H35), C43(H43), C34(H34),
  C33(H33), C45(H45), C44(H44)
6.c Tetrahedral OH refined as rotating group:
 O1(H1), O2(H2)
6.d Idealised Me refined as rotating group:
 C182(H18A,H18B,H18C), C282(H28A,H28B,H28C), C682(H68A,H68B,H68C), C181(H18D,
 H18E,H18F), C571(H57A,H57B,H57C), C371(H37A,H37B,H37C), C572(H57D,H57E,H57F),
 C382(H38A,H38B,H38C), C172(H17A,H17B,H17C), C671(H67A,H67B,H67C), C381(H38D,
 H38E,H38F), C672(H67D,H67E,H67F), C281(H28D,H28E,H28F), C472(H47A,H47B,H47C),
 C481(H48A,H48B,H48C), C171(H17D,H17E,H17F), C271(H27A,H27B,H27C), C582(H58A,
 H58B,H58C), C681(H68D,H68E,H68F), C372(H37D,H37E,H37F), C581(H58D,H58E,H58F),
 C471(H47D,H47E,H47F), C272(H27D,H27E,H27F), C482(H48D,H48E,H48F)
;
_olex2_submission_special_instructions 'No special instructions were received'
_oxdiff_exptl_absorpt_empirical_details
;
Empirical correction (ABSPACK) includes:
- Absorption correction using spherical harmonics
- Frame scaling
;
_oxdiff_exptl_absorpt_empirical_full_max 1.366
_oxdiff_exptl_absorpt_empirical_full_min 0.833

loop_
_space_group_symop_operation_xyz
'x, y, z'
'-x, -y, -z'

loop_
_atom_site_label
_atom_site_type_symbol
_atom_site_fract_x
_atom_site_fract_y
_atom_site_fract_z
_atom_site_U_iso_or_equiv
_atom_site_adp_type
_atom_site_occupancy
_atom_site_site_symmetry_order
_atom_site_calc_flag
_atom_site_refinement_flags_posn
_atom_site_refinement_flags_adp
_atom_site_refinement_flags_occupancy
_atom_site_disorder_assembly
_atom_site_disorder_group
P1 P 1.25208(3) 0.64837(3) 0.43356(3) 0.01871(11) Uani 1 1 d . . . . .
P2 P 0.76888(3) 0.86096(3) 0.12943(3) 0.01995(11) Uani 1 1 d . . . . .
S1 S 1.16985(4) 1.12005(3) 0.39195(3) 0.03058(12) Uani 1 1 d . . . . .
S2 S 0.19538(6) 0.64463(5) -0.03806(5) 0.0284(2) Uani 0.798(3) 1 d D U P A 1
F1 F 1.29108(8) 1.16702(8) 0.30438(7) 0.0364(3) Uani 1 1 d . . . . .
O1 O 1.26390(9) 0.62772(8) 0.52138(8) 0.0250(3) Uani 1 1 d . . . . .
H1 H 1.251644 0.572915 0.512268 0.037 Uiso 1 1 calc R U . . .
O2 O 0.86757(9) 0.91185(9) 0.19173(8) 0.0284(3) Uani 1 1 d . . . . .
H2 H 0.911965 0.886152 0.176907 0.043 Uiso 1 1 calc R U . . .
F3 F 1.14574(10) 1.12720(12) 0.23550(9) 0.0608(4) Uani 1 1 d . . . . .
F2 F 1.22613(13) 1.03009(9) 0.25760(9) 0.0570(4) Uani 1 1 d . . . . .
O4 O 1.24748(11) 1.09673(10) 0.44196(9) 0.0391(3) Uani 1 1 d . . . . .
O8 O 0.1057(5) 0.5867(4) -0.0567(5) 0.0405(12) Uani 0.798(3) 1 d D U P A 1
F6 F 0.3083(4) 0.6863(4) -0.1346(5) 0.0671(13) Uani 0.798(3) 1 d D U P A 1
F5 F 0.2258(4) 0.5542(3) -0.1843(3) 0.0740(13) Uani 0.798(3) 1 d D U P A 1
O5 O 1.08188(11) 1.05741(12) 0.36699(12) 0.0516(4) Uani 1 1 d . . . . .
O6 O 0.1942(3) 0.7375(2) -0.0034(2) 0.0442(7) Uani 0.798(3) 1 d D U P A 1
O7 O 0.27462(14) 0.61437(12) 0.00339(12) 0.0368(5) Uani 0.798(3) 1 d D U P A 1
O3 O 1.16112(16) 1.21078(12) 0.41911(14) 0.0634(6) Uani 1 1 d . . . . .
C31 C 1.20079(12) 0.54085(11) 0.35631(11) 0.0211(3) Uani 1 1 d . . . . .
C61 C 0.74170(12) 0.93127(11) 0.06403(11) 0.0204(3) Uani 1 1 d . . . . .
C52 C 0.59855(13) 0.87738(11) 0.19168(11) 0.0216(4) Uani 1 1 d . . . . .
C56 C 0.73430(13) 0.84814(11) 0.28395(11) 0.0223(4) Uani 1 1 d . . . . .
C51 C 0.69146(12) 0.85708(11) 0.20472(10) 0.0199(3) Uani 1 1 d . . . . .
C16 C 1.10433(12) 0.72101(11) 0.49739(11) 0.0212(3) Uani 1 1 d . . . . .
C26 C 1.41201(13) 0.66156(11) 0.35675(12) 0.0235(4) Uani 1 1 d . . . . .
C11 C 1.17656(12) 0.73126(11) 0.45054(11) 0.0204(3) Uani 1 1 d . . . . .
C64 C 0.74349(13) 1.04193(13) -0.03689(13) 0.0277(4) Uani 1 1 d . . . . .
H64 H 0.747769 1.079289 -0.071569 0.033 Uiso 1 1 calc R U . . .
C32 C 1.23392(13) 0.46673(12) 0.37339(12) 0.0244(4) Uani 1 1 d . . . . .
C12 C 1.20031(13) 0.81145(12) 0.43223(11) 0.0238(4) Uani 1 1 d . . . . .
C46 C 0.74358(15) 0.67520(12) 0.06140(11) 0.0287(4) Uani 1 1 d . . . . .
C53 C 0.55457(13) 0.89727(12) 0.26114(12) 0.0256(4) Uani 1 1 d . . . . .
H53 H 0.492566 0.911891 0.253932 0.031 Uiso 1 1 calc R U . . .
C41 C 0.79910(13) 0.75829(12) 0.07174(11) 0.0231(4) Uani 1 1 d . . . . .
C42 C 0.88993(14) 0.76490(13) 0.04758(11) 0.0272(4) Uani 1 1 d . . . . .
C55 C 0.68679(14) 0.87073(12) 0.35055(11) 0.0250(4) Uani 1 1 d . . . . .
H55 H 0.715665 0.868549 0.404778 0.030 Uiso 1 1 calc R U . . .
C36 C 1.12438(13) 0.52973(12) 0.28723(11) 0.0242(4) Uani 1 1 d . . . . .
C54 C 0.59906(14) 0.89616(12) 0.33977(12) 0.0273(4) Uani 1 1 d . . . . .
H54 H 0.569196 0.912954 0.386669 0.033 Uiso 1 1 calc R U . . .
C18 C 1.06403(13) 0.63570(12) 0.51399(11) 0.0239(4) Uani 1 1 d . . . . .
H18 H 1.091921 0.586724 0.481107 0.029 Uiso 1 1 calc R U . . .
C62 C 0.70655(12) 0.89505(12) -0.02467(11) 0.0233(4) Uani 1 1 d . . . . .
C21 C 1.37531(12) 0.69001(11) 0.43150(11) 0.0211(3) Uani 1 1 d . . . . .
C17 C 1.25795(14) 0.82199(13) 0.36627(12) 0.0277(4) Uani 1 1 d . . . . .
H17 H 1.279839 0.765206 0.343427 0.033 Uiso 1 1 calc R U . . .
C65 C 0.76977(13) 1.07729(12) 0.05001(12) 0.0258(4) Uani 1 1 d . . . . .
H65 H 0.788317 1.139419 0.074568 0.031 Uiso 1 1 calc R U . . .
C37 C 1.32471(14) 0.47003(12) 0.43704(12) 0.0276(4) Uani 1 1 d . . . . .
H37 H 1.359200 0.532738 0.460801 0.033 Uiso 1 1 calc R U . . .
C57 C 0.54018(13) 0.87356(13) 0.10646(12) 0.0260(4) Uani 1 1 d . . . . .
H57 H 0.579186 0.854483 0.062931 0.031 Uiso 1 1 calc R U . . .
C15 C 1.06515(13) 0.79437(12) 0.53142(12) 0.0254(4) Uani 1 1 d . . . . .
H15 H 1.016381 0.788741 0.562424 0.031 Uiso 1 1 calc R U . . .
C66 C 0.76979(12) 1.02398(12) 0.10285(11) 0.0223(4) Uani 1 1 d . . . . .
C28 C 1.35075(14) 0.62383(13) 0.26773(12) 0.0271(4) Uani 1 1 d . . . . .
H28 H 1.282205 0.622555 0.272257 0.033 Uiso 1 1 calc R U . . .
C13 C 1.16082(14) 0.88322(12) 0.47080(13) 0.0280(4) Uani 1 1 d . . . . .
H13 H 1.179157 0.938518 0.462259 0.034 Uiso 1 1 calc R U . . .
C22 C 1.43688(13) 0.74246(11) 0.50935(12) 0.0240(4) Uani 1 1 d . . . . .
F4 F 0.15701(15) 0.66171(17) -0.18955(13) 0.0729(7) Uani 0.798(3) 1 d D U P A 1
C68 C 0.80048(14) 1.07110(12) 0.19837(12) 0.0273(4) Uani 1 1 d . . . . .
H68 H 0.790389 1.026227 0.228531 0.033 Uiso 1 1 calc R U . . .
C63 C 0.71081(13) 0.95196(13) -0.07383(12) 0.0267(4) Uani 1 1 d . . . . .
H63 H 0.690936 0.928592 -0.133732 0.032 Uiso 1 1 calc R U . . .
C23 C 1.53493(14) 0.75832(13) 0.51177(13) 0.0289(4) Uani 1 1 d . . . . .
H23 H 1.577340 0.793517 0.563199 0.035 Uiso 1 1 calc R U . . .
C14 C 1.09563(14) 0.87508(12) 0.52109(13) 0.0293(4) Uani 1 1 d . . . . .
H14 H 1.071591 0.925212 0.548742 0.035 Uiso 1 1 calc R U . . .
C24 C 1.57221(14) 0.72440(13) 0.44162(13) 0.0306(4) Uani 1 1 d . . . . .
H24 H 1.639653 0.733079 0.446003 0.037 Uiso 1 1 calc R U . . .
C25 C 1.51131(14) 0.67782(13) 0.36508(13) 0.0288(4) Uani 1 1 d . . . . .
H25 H 1.537672 0.656245 0.316769 0.035 Uiso 1 1 calc R U . . .
C67 C 0.65471(14) 0.80003(13) -0.06933(12) 0.0285(4) Uani 1 1 d . . . . .
H67 H 0.649819 0.770331 -0.024855 0.034 Uiso 1 1 calc R U . . .
C35 C 1.07526(14) 0.44426(14) 0.24172(13) 0.0322(4) Uani 1 1 d . . . . .
H35 H 1.022897 0.435519 0.195887 0.039 Uiso 1 1 calc R U . . .
C43 C 0.92629(16) 0.68787(15) 0.02269(13) 0.0357(5) Uani 1 1 d . . . . .
H43 H 0.986897 0.690610 0.007155 0.043 Uiso 1 1 calc R U . . .
C58 C 0.82601(14) 0.81236(13) 0.30251(12) 0.0296(4) Uani 1 1 d . . . . .
H58 H 0.846466 0.788316 0.247877 0.036 Uiso 1 1 calc R U . . .
C182 C 1.09119(15) 0.64338(13) 0.60855(12) 0.0299(4) Uani 1 1 d . . . . .
H18A H 1.068770 0.586594 0.616503 0.045 Uiso 1 1 calc R U . . .
H18B H 1.061095 0.688691 0.641402 0.045 Uiso 1 1 calc R U . . .
H18C H 1.161011 0.659761 0.627962 0.045 Uiso 1 1 calc R U . . .
C34 C 1.10187(15) 0.37243(13) 0.26251(14) 0.0348(5) Uani 1 1 d . . . . .
H34 H 1.065527 0.315060 0.232940 0.042 Uiso 1 1 calc R U . . .
C33 C 1.18108(15) 0.38316(13) 0.32611(13) 0.0311(4) Uani 1 1 d . . . . .
H33 H 1.199864 0.332614 0.337817 0.037 Uiso 1 1 calc R U . . .
C282 C 1.37453(15) 0.68570(15) 0.21544(13) 0.0350(5) Uani 1 1 d . . . . .
H28A H 1.440438 0.685816 0.207390 0.052 Uiso 1 1 calc R U . . .
H28B H 1.368110 0.745644 0.245614 0.052 Uiso 1 1 calc R U . . .
H28C H 1.330158 0.664955 0.160084 0.052 Uiso 1 1 calc R U . . .
C47 C 0.95060(14) 0.85007(14) 0.04552(12) 0.0306(4) Uani 1 1 d . . . . .
H47 H 0.913606 0.898727 0.059752 0.037 Uiso 1 1 calc R U . . .
C27 C 1.40535(14) 0.78408(12) 0.59173(12) 0.0281(4) Uani 1 1 d . . . . .
H27 H 1.333745 0.775027 0.579332 0.034 Uiso 1 1 calc R U . . .
C682 C 0.90747(14) 1.11272(13) 0.22199(13) 0.0325(4) Uani 1 1 d . . . . .
H68A H 0.944574 1.067957 0.199682 0.049 Uiso 1 1 calc R U . . .
H68B H 0.928212 1.135818 0.283817 0.049 Uiso 1 1 calc R U . . .
H68C H 0.917928 1.160956 0.197563 0.049 Uiso 1 1 calc R U . . .
C181 C 0.95420(14) 0.61162(13) 0.48531(13) 0.0306(4) Uani 1 1 d . . . . .
H18D H 0.925683 0.659408 0.516326 0.046 Uiso 1 1 calc R U . . .
H18E H 0.930902 0.557053 0.496950 0.046 Uiso 1 1 calc R U . . .
H18F H 0.936041 0.603057 0.424376 0.046 Uiso 1 1 calc R U . . .
C38 C 1.09654(14) 0.60454(13) 0.25488(11) 0.0269(4) Uani 1 1 d . . . . .
H38 H 1.143227 0.659760 0.288990 0.032 Uiso 1 1 calc R U . . .
C571 C 0.51656(14) 0.96274(14) 0.10376(14) 0.0334(4) Uani 1 1 d . . . . .
H57A H 0.485522 0.986663 0.150646 0.050 Uiso 1 1 calc R U . . .
H57B H 0.473201 0.955189 0.049776 0.050 Uiso 1 1 calc R U . . .
H57C H 0.575802 1.003581 0.109124 0.050 Uiso 1 1 calc R U . . .
C7 C 1.20947(14) 1.11034(13) 0.29252(12) 0.0305(4) Uani 1 1 d . . . . .
C371 C 1.30108(15) 0.43868(14) 0.51140(14) 0.0348(4) Uani 1 1 d . . . . .
H37A H 1.360544 0.444607 0.552138 0.052 Uiso 1 1 calc R U . . .
H37B H 1.268693 0.376750 0.489838 0.052 Uiso 1 1 calc R U . . .
H37C H 1.258982 0.474774 0.539477 0.052 Uiso 1 1 calc R U . . .
C572 C 0.44692(14) 0.80452(15) 0.08186(13) 0.0342(5) Uani 1 1 d . . . . .
H57D H 0.462331 0.747457 0.083806 0.051 Uiso 1 1 calc R U . . .
H57E H 0.413526 0.798890 0.024367 0.051 Uiso 1 1 calc R U . . .
H57F H 0.405570 0.823305 0.121737 0.051 Uiso 1 1 calc R U . . .
C382 C 1.10341(15) 0.58713(14) 0.16134(12) 0.0332(4) Uani 1 1 d . . . . .
H38A H 1.097259 0.640445 0.145097 0.050 Uiso 1 1 calc R U . . .
H38B H 1.051796 0.538636 0.125497 0.050 Uiso 1 1 calc R U . . .
H38C H 1.165551 0.571217 0.153935 0.050 Uiso 1 1 calc R U . . .
C48 C 0.63882(15) 0.66074(13) 0.06846(12) 0.0324(4) Uani 1 1 d . . . . .
H48 H 0.618531 0.719362 0.081617 0.039 Uiso 1 1 calc R U . . .
C45 C 0.78511(17) 0.60083(13) 0.03683(13) 0.0372(5) Uani 1 1 d . . . . .
H45 H 0.750002 0.544510 0.031505 0.045 Uiso 1 1 calc R U . . .
C172 C 1.19129(16) 0.83829(15) 0.29260(14) 0.0362(5) Uani 1 1 d . . . . .
H17A H 1.224563 0.836305 0.245894 0.054 Uiso 1 1 calc R U . . .
H17B H 1.173818 0.896343 0.312230 0.054 Uiso 1 1 calc R U . . .
H17C H 1.133168 0.792587 0.272881 0.054 Uiso 1 1 calc R U . . .
C671 C 0.55185(15) 0.79931(15) -0.11376(13) 0.0372(5) Uani 1 1 d . . . . .
H67A H 0.521058 0.837197 -0.073737 0.056 Uiso 1 1 calc R U . . .
H67B H 0.515017 0.738908 -0.133465 0.056 Uiso 1 1 calc R U . . .
H67C H 0.554107 0.821356 -0.162308 0.056 Uiso 1 1 calc R U . . .
C381 C 0.99625(15) 0.62045(16) 0.26458(13) 0.0373(5) Uani 1 1 d . . . . .
H38D H 0.949456 0.565896 0.235004 0.056 Uiso 1 1 calc R U . . .
H38E H 0.980795 0.666840 0.240111 0.056 Uiso 1 1 calc R U . . .
H38F H 0.994077 0.638820 0.324847 0.056 Uiso 1 1 calc R U . . .
C672 C 0.70621(17) 0.74619(14) -0.13287(12) 0.0361(5) Uani 1 1 d . . . . .
H67D H 0.719478 0.777748 -0.173115 0.054 Uiso 1 1 calc R U . . .
H67E H 0.665373 0.688555 -0.163682 0.054 Uiso 1 1 calc R U . . .
H67F H 0.766674 0.737878 -0.102419 0.054 Uiso 1 1 calc R U . . .
C281 C 1.36055(17) 0.52981(14) 0.22133(13) 0.0372(5) Uani 1 1 d . . . . .
H28D H 1.334650 0.489207 0.249689 0.056 Uiso 1 1 calc R U . . .
H28E H 1.428380 0.527548 0.222115 0.056 Uiso 1 1 calc R U . . .
H28F H 1.324893 0.512514 0.162521 0.056 Uiso 1 1 calc R U . . .
C472 C 1.04604(15) 0.87575(16) 0.11116(14) 0.0373(5) Uani 1 1 d . . . . .
H47A H 1.086116 0.831705 0.094928 0.056 Uiso 1 1 calc R U . . .
H47B H 1.033133 0.878172 0.167136 0.056 Uiso 1 1 calc R U . . .
H47C H 1.079565 0.933693 0.113173 0.056 Uiso 1 1 calc R U . . .
C44 C 0.87589(18) 0.60740(14) 0.02014(13) 0.0397(5) Uani 1 1 d . . . . .
H44 H 0.904035 0.556368 0.006811 0.048 Uiso 1 1 calc R U . . .
C481 C 0.57526(17) 0.60122(14) -0.01622(14) 0.0397(5) Uani 1 1 d . . . . .
H48A H 0.589120 0.624246 -0.062034 0.060 Uiso 1 1 calc R U . . .
H48B H 0.507645 0.600185 -0.013524 0.060 Uiso 1 1 calc R U . . .
H48C H 0.588456 0.541248 -0.027145 0.060 Uiso 1 1 calc R U . . .
C171 C 1.34630(15) 0.89549(14) 0.40086(15) 0.0364(5) Uani 1 1 d . . . . .
H17D H 1.327335 0.950809 0.428971 0.055 Uiso 1 1 calc R U . . .
H17E H 1.375887 0.902595 0.354079 0.055 Uiso 1 1 calc R U . . .
H17F H 1.392431 0.880281 0.441753 0.055 Uiso 1 1 calc R U . . .
C271 C 1.43710(15) 0.73932(15) 0.65859(12) 0.0341(4) Uani 1 1 d . . . . .
H27A H 1.410867 0.762816 0.708743 0.051 Uiso 1 1 calc R U . . .
H27B H 1.507268 0.751045 0.674615 0.051 Uiso 1 1 calc R U . . .
H27C H 1.413424 0.675559 0.635060 0.051 Uiso 1 1 calc R U . . .
C582 C 0.80872(17) 0.73698(15) 0.34212(15) 0.0405(5) Uani 1 1 d . . . . .
H58A H 0.796239 0.760993 0.398876 0.061 Uiso 1 1 calc R U . . .
H58B H 0.865634 0.709771 0.346181 0.061 Uiso 1 1 calc R U . . .
H58C H 0.753332 0.692482 0.306358 0.061 Uiso 1 1 calc R U . . .
C681 C 0.74119(17) 1.14218(15) 0.22846(15) 0.0406(5) Uani 1 1 d . . . . .
H68D H 0.752054 1.188079 0.201236 0.061 Uiso 1 1 calc R U . . .
H68E H 0.760766 1.168451 0.290123 0.061 Uiso 1 1 calc R U . . .
H68F H 0.672964 1.115286 0.213184 0.061 Uiso 1 1 calc R U . . .
C372 C 1.39277(16) 0.41466(15) 0.39464(15) 0.0393(5) Uani 1 1 d . . . . .
H37D H 1.360123 0.352942 0.369976 0.059 Uiso 1 1 calc R U . . .
H37E H 1.450104 0.418768 0.437070 0.059 Uiso 1 1 calc R U . . .
H37F H 1.411452 0.437002 0.349853 0.059 Uiso 1 1 calc R U . . .
C581 C 0.90772(16) 0.88396(17) 0.36306(13) 0.0402(5) Uani 1 1 d . . . . .
H58D H 0.917247 0.933882 0.340728 0.060 Uiso 1 1 calc R U . . .
H58E H 0.966775 0.859973 0.368405 0.060 Uiso 1 1 calc R U . . .
H58F H 0.891499 0.903895 0.418841 0.060 Uiso 1 1 calc R U . . .
C471 C 0.97239(17) 0.84123(17) -0.04291(14) 0.0429(5) Uani 1 1 d . . . . .
H47D H 1.009542 0.897103 -0.042388 0.064 Uiso 1 1 calc R U . . .
H47E H 0.912060 0.826673 -0.084930 0.064 Uiso 1 1 calc R U . . .
H47F H 1.009411 0.794276 -0.057653 0.064 Uiso 1 1 calc R U . . .
C272 C 1.44503(19) 0.88346(15) 0.62715(16) 0.0468(6) Uani 1 1 d . . . . .
H27D H 1.515175 0.893624 0.642533 0.070 Uiso 1 1 calc R U . . .
H27E H 1.419841 0.908662 0.677517 0.070 Uiso 1 1 calc R U . . .
H27F H 1.425434 0.911650 0.584043 0.070 Uiso 1 1 calc R U . . .
C482 C 0.6221(2) 0.62103(16) 0.13873(14) 0.0463(6) Uani 1 1 d . . . . .
H48D H 0.650169 0.567819 0.131909 0.069 Uiso 1 1 calc R U . . .
H48E H 0.553043 0.605701 0.135325 0.069 Uiso 1 1 calc R U . . .
H48F H 0.652282 0.664104 0.194012 0.069 Uiso 1 1 calc R U . . .
C8 C 0.2236(2) 0.6357(2) -0.14153(19) 0.0455(7) Uani 0.798(3) 1 d D U P A 1
S2A S 0.1658(3) 0.6677(3) -0.0637(3) 0.0524(10) Uani 0.202(3) 1 d D U P A 2
O6A O 0.2117(13) 0.7280(10) 0.0207(8) 0.055(3) Uani 0.202(3) 1 d D U P A 2
O7A O 0.1160(6) 0.6994(5) -0.1240(6) 0.053(2) Uani 0.202(3) 1 d D U P A 2
O9 O 0.1052(18) 0.5856(16) -0.066(2) 0.043(4) Uani 0.202(3) 1 d D U P A 2
C8A C 0.2665(8) 0.6289(8) -0.1068(9) 0.0540(19) Uani 0.202(3) 1 d D U P A 2
F6A F 0.3142(14) 0.6916(12) -0.1307(16) 0.048(3) Uani 0.202(3) 1 d D U P A 2
F4A F 0.3240(6) 0.6022(5) -0.0522(6) 0.071(2) Uani 0.202(3) 1 d D U P A 2
F5A F 0.2416(18) 0.5572(12) -0.1743(13) 0.069(4) Uani 0.202(3) 1 d D U P A 2

loop_
_atom_site_aniso_label
_atom_site_aniso_U_11
_atom_site_aniso_U_22
_atom_site_aniso_U_33
_atom_site_aniso_U_23
_atom_site_aniso_U_13
_atom_site_aniso_U_12
P1 0.0234(2) 0.0169(2) 0.0189(2) 0.00709(16) 0.00760(17) 0.00672(16)
P2 0.0255(2) 0.0181(2) 0.0180(2) 0.00657(17) 0.00793(17) 0.00395(17)
S1 0.0366(3) 0.0286(2) 0.0345(3) 0.0154(2) 0.0169(2) 0.0097(2)
S2 0.0333(4) 0.0217(3) 0.0295(4) 0.0090(3) 0.0046(3) 0.0026(3)
F1 0.0317(6) 0.0449(7) 0.0321(6) 0.0175(5) 0.0055(5) -0.0060(5)
O1 0.0361(7) 0.0219(6) 0.0218(6) 0.0106(5) 0.0094(5) 0.0099(5)
O2 0.0263(7) 0.0304(7) 0.0272(7) 0.0081(6) 0.0054(5) 0.0038(5)
F3 0.0398(7) 0.0969(12) 0.0532(9) 0.0532(9) -0.0068(6) -0.0061(7)
F2 0.1010(12) 0.0336(7) 0.0369(7) 0.0050(6) 0.0330(8) 0.0038(7)
O4 0.0487(9) 0.0463(9) 0.0262(7) 0.0179(7) 0.0071(6) 0.0084(7)
O8 0.0404(19) 0.0314(15) 0.050(3) 0.0140(15) 0.011(2) 0.0005(15)
F6 0.053(2) 0.083(2) 0.066(2) 0.034(2) 0.0166(17) -0.0164(17)
F5 0.084(3) 0.0706(17) 0.0491(16) -0.0087(13) 0.0281(18) -0.0092(16)
O5 0.0358(8) 0.0626(11) 0.0665(11) 0.0378(9) 0.0159(8) -0.0009(8)
O6 0.051(2) 0.0209(12) 0.0625(17) 0.0138(12) 0.0135(14) 0.0092(10)
O7 0.0410(10) 0.0271(9) 0.0387(10) 0.0127(8) -0.0046(8) 0.0044(8)
O3 0.0971(15) 0.0376(9) 0.0838(14) 0.0292(9) 0.0622(12) 0.0328(10)
C31 0.0239(8) 0.0192(8) 0.0221(8) 0.0057(7) 0.0109(7) 0.0042(7)
C61 0.0206(8) 0.0225(9) 0.0228(8) 0.0116(7) 0.0087(7) 0.0051(7)
C52 0.0276(9) 0.0156(8) 0.0238(9) 0.0091(7) 0.0083(7) 0.0018(7)
C56 0.0288(9) 0.0189(8) 0.0205(8) 0.0069(7) 0.0073(7) 0.0048(7)
C51 0.0270(9) 0.0153(8) 0.0183(8) 0.0053(6) 0.0086(7) 0.0024(7)
C16 0.0236(9) 0.0192(8) 0.0203(8) 0.0050(7) 0.0040(7) 0.0055(7)
C26 0.0289(9) 0.0196(8) 0.0280(9) 0.0123(7) 0.0115(7) 0.0081(7)
C11 0.0239(8) 0.0176(8) 0.0199(8) 0.0054(7) 0.0039(7) 0.0059(7)
C64 0.0245(9) 0.0318(10) 0.0356(10) 0.0227(8) 0.0090(8) 0.0056(8)
C32 0.0276(9) 0.0210(9) 0.0276(9) 0.0081(7) 0.0114(7) 0.0066(7)
C12 0.0247(9) 0.0218(9) 0.0263(9) 0.0101(7) 0.0040(7) 0.0057(7)
C46 0.0449(11) 0.0220(9) 0.0200(9) 0.0057(7) 0.0111(8) 0.0058(8)
C53 0.0279(9) 0.0249(9) 0.0292(9) 0.0116(8) 0.0113(8) 0.0085(7)
C41 0.0335(10) 0.0219(9) 0.0172(8) 0.0072(7) 0.0093(7) 0.0090(7)
C42 0.0344(10) 0.0304(10) 0.0192(9) 0.0083(7) 0.0080(7) 0.0102(8)
C55 0.0346(10) 0.0239(9) 0.0199(8) 0.0098(7) 0.0082(7) 0.0076(7)
C36 0.0247(9) 0.0264(9) 0.0233(9) 0.0068(7) 0.0103(7) 0.0060(7)
C54 0.0359(10) 0.0273(9) 0.0240(9) 0.0095(7) 0.0150(8) 0.0097(8)
C18 0.0289(9) 0.0206(9) 0.0249(9) 0.0074(7) 0.0109(7) 0.0064(7)
C62 0.0231(9) 0.0253(9) 0.0241(9) 0.0104(7) 0.0077(7) 0.0040(7)
C21 0.0243(9) 0.0167(8) 0.0262(9) 0.0101(7) 0.0079(7) 0.0068(7)
C17 0.0323(10) 0.0267(10) 0.0326(10) 0.0172(8) 0.0117(8) 0.0108(8)
C65 0.0230(9) 0.0215(9) 0.0355(10) 0.0124(8) 0.0081(8) 0.0036(7)
C37 0.0301(10) 0.0213(9) 0.0348(10) 0.0109(8) 0.0082(8) 0.0096(7)
C57 0.0237(9) 0.0311(10) 0.0245(9) 0.0129(8) 0.0052(7) 0.0002(7)
C15 0.0268(9) 0.0242(9) 0.0258(9) 0.0058(7) 0.0077(7) 0.0079(7)
C66 0.0198(8) 0.0225(9) 0.0269(9) 0.0090(7) 0.0084(7) 0.0048(7)
C28 0.0307(10) 0.0284(10) 0.0252(9) 0.0095(8) 0.0123(8) 0.0054(8)
C13 0.0306(10) 0.0191(9) 0.0363(10) 0.0112(8) 0.0061(8) 0.0068(7)
C22 0.0292(9) 0.0182(8) 0.0274(9) 0.0100(7) 0.0059(7) 0.0077(7)
F4 0.0601(12) 0.1039(17) 0.0550(12) 0.0546(13) -0.0121(10) -0.0188(11)
C68 0.0313(10) 0.0229(9) 0.0266(9) 0.0049(7) 0.0093(8) 0.0035(8)
C63 0.0266(9) 0.0343(10) 0.0224(9) 0.0139(8) 0.0060(7) 0.0048(8)
C23 0.0274(9) 0.0286(10) 0.0316(10) 0.0137(8) 0.0017(8) 0.0038(8)
C14 0.0332(10) 0.0207(9) 0.0346(10) 0.0055(8) 0.0090(8) 0.0112(8)
C24 0.0236(9) 0.0353(11) 0.0419(11) 0.0235(9) 0.0091(8) 0.0086(8)
C25 0.0309(10) 0.0303(10) 0.0349(10) 0.0177(8) 0.0164(8) 0.0109(8)
C67 0.0360(10) 0.0274(10) 0.0201(9) 0.0082(7) 0.0047(8) -0.0011(8)
C35 0.0289(10) 0.0334(11) 0.0306(10) 0.0067(8) 0.0048(8) 0.0012(8)
C43 0.0420(12) 0.0403(12) 0.0291(10) 0.0089(9) 0.0126(9) 0.0201(9)
C58 0.0322(10) 0.0361(11) 0.0259(9) 0.0127(8) 0.0099(8) 0.0131(8)
C182 0.0409(11) 0.0275(10) 0.0250(9) 0.0091(8) 0.0144(8) 0.0077(8)
C34 0.0358(11) 0.0243(10) 0.0380(11) 0.0032(8) 0.0079(9) -0.0030(8)
C33 0.0359(11) 0.0198(9) 0.0386(11) 0.0086(8) 0.0115(9) 0.0061(8)
C282 0.0377(11) 0.0452(12) 0.0295(10) 0.0194(9) 0.0137(9) 0.0083(9)
C47 0.0308(10) 0.0383(11) 0.0269(10) 0.0122(8) 0.0123(8) 0.0081(8)
C27 0.0314(10) 0.0240(9) 0.0261(9) 0.0034(8) 0.0043(8) 0.0075(8)
C682 0.0326(10) 0.0303(10) 0.0292(10) 0.0054(8) 0.0042(8) -0.0019(8)
C181 0.0293(10) 0.0248(10) 0.0384(11) 0.0101(8) 0.0099(8) 0.0029(8)
C38 0.0293(10) 0.0306(10) 0.0222(9) 0.0088(8) 0.0057(7) 0.0090(8)
C571 0.0270(10) 0.0404(12) 0.0395(11) 0.0244(9) 0.0041(8) 0.0071(8)
C7 0.0331(10) 0.0306(10) 0.0269(10) 0.0135(8) 0.0018(8) -0.0013(8)
C371 0.0369(11) 0.0310(11) 0.0423(12) 0.0197(9) 0.0082(9) 0.0088(9)
C572 0.0288(10) 0.0412(12) 0.0299(10) 0.0138(9) 0.0032(8) -0.0054(9)
C382 0.0378(11) 0.0402(11) 0.0224(9) 0.0103(8) 0.0057(8) 0.0090(9)
C48 0.0459(12) 0.0216(9) 0.0287(10) 0.0053(8) 0.0153(9) -0.0007(8)
C45 0.0603(14) 0.0209(10) 0.0306(10) 0.0069(8) 0.0106(10) 0.0102(9)
C172 0.0458(12) 0.0361(11) 0.0371(11) 0.0234(9) 0.0114(9) 0.0143(9)
C671 0.0383(11) 0.0418(12) 0.0260(10) 0.0121(9) -0.0008(8) -0.0057(9)
C381 0.0346(11) 0.0508(13) 0.0323(11) 0.0158(10) 0.0089(9) 0.0192(10)
C672 0.0527(13) 0.0302(11) 0.0231(10) 0.0062(8) 0.0102(9) 0.0015(9)
C281 0.0468(12) 0.0345(11) 0.0298(10) 0.0036(9) 0.0182(9) 0.0074(9)
C472 0.0300(10) 0.0488(13) 0.0347(11) 0.0124(10) 0.0105(9) 0.0094(9)
C44 0.0576(14) 0.0309(11) 0.0327(11) 0.0056(9) 0.0109(10) 0.0235(10)
C481 0.0520(13) 0.0271(10) 0.0329(11) 0.0016(9) 0.0137(10) -0.0058(9)
C171 0.0349(11) 0.0342(11) 0.0503(13) 0.0240(10) 0.0164(10) 0.0083(9)
C271 0.0349(11) 0.0432(12) 0.0236(9) 0.0070(9) 0.0052(8) 0.0136(9)
C582 0.0503(13) 0.0423(12) 0.0412(12) 0.0238(10) 0.0139(10) 0.0229(10)
C681 0.0433(12) 0.0341(11) 0.0421(12) 0.0023(9) 0.0157(10) 0.0118(9)
C372 0.0380(11) 0.0340(11) 0.0486(13) 0.0101(10) 0.0121(10) 0.0176(9)
C581 0.0345(11) 0.0567(14) 0.0286(11) 0.0142(10) 0.0038(9) 0.0063(10)
C471 0.0422(12) 0.0586(15) 0.0320(11) 0.0176(10) 0.0170(10) 0.0049(11)
C272 0.0609(15) 0.0283(11) 0.0427(13) -0.0014(10) 0.0130(11) 0.0034(10)
C482 0.0685(16) 0.0351(12) 0.0353(12) 0.0119(10) 0.0217(11) -0.0056(11)
C8 0.0478(16) 0.0491(15) 0.0337(14) 0.0169(12) 0.0010(12) -0.0106(13)
S2A 0.0393(17) 0.0404(18) 0.076(2) 0.0208(18) 0.0040(16) 0.0082(14)
O6A 0.047(6) 0.036(5) 0.076(6) 0.016(5) 0.004(5) 0.008(4)
O7A 0.038(4) 0.038(4) 0.075(5) 0.018(4) -0.007(4) 0.006(3)
O9 0.037(6) 0.049(6) 0.031(6) 0.013(5) -0.018(5) 0.001(6)
C8A 0.044(4) 0.041(3) 0.068(4) 0.011(3) 0.001(3) 0.004(3)
F6A 0.040(6) 0.045(5) 0.058(7) 0.010(4) 0.009(5) 0.014(4)
F4A 0.052(4) 0.049(4) 0.109(5) 0.030(4) -0.006(4) 0.009(3)
F5A 0.057(6) 0.052(5) 0.083(6) -0.001(4) 0.006(4) 0.017(4)

loop_
_atom_type_symbol
_atom_type_description
_atom_type_scat_dispersion_real
_atom_type_scat_dispersion_imag
_atom_type_scat_source
C C 0.0181 0.0091 'International Tables Vol C Tables 4.2.6.8 and 6.1.1.4'
H H 0.0000 0.0000 'International Tables Vol C Tables 4.2.6.8 and 6.1.1.4'
O O 0.0492 0.0322 'International Tables Vol C Tables 4.2.6.8 and 6.1.1.4'
F F 0.0727 0.0534 'International Tables Vol C Tables 4.2.6.8 and 6.1.1.4'
P P 0.2955 0.4335 'International Tables Vol C Tables 4.2.6.8 and 6.1.1.4'
S S 0.3331 0.5567 'International Tables Vol C Tables 4.2.6.8 and 6.1.1.4'

loop_
_exptl_crystal_face_index_h
_exptl_crystal_face_index_k
_exptl_crystal_face_index_l
_exptl_crystal_face_perp_dist
1 0 -2 0.0573
0 1 1 0.0605
-1 -2 -1 0.0541
-2 -2 1 0.0578
-1 -2 -2 0.0508
0 0 1 0.0473
0 0 -1 0.0515
0 1 -2 0.0385
1 1 -2 0.0401
0 -1 2 0.0452
-2 1 -2 0.0526
2 -1 2 0.0788
0 -1 1 0.0385
0 1 -1 0.0279
2 -2 -1 0.0613

loop_
_geom_angle_atom_site_label_1
_geom_angle_atom_site_label_2
_geom_angle_atom_site_label_3
_geom_angle
_geom_angle_site_symmetry_1
_geom_angle_site_symmetry_3
_geom_angle_publ_flag
O1 P1 C31 103.07(7) . . ?
O1 P1 C11 101.00(7) . . ?
O1 P1 C21 102.32(8) . . ?
C31 P1 C21 114.07(8) . . ?
C11 P1 C31 118.21(8) . . ?
C11 P1 C21 114.85(8) . . ?
O2 P2 C61 104.22(8) . . ?
O2 P2 C51 100.98(7) . . ?
O2 P2 C41 102.65(8) . . ?
C61 P2 C51 114.94(8) . . ?
C41 P2 C61 113.30(8) . . ?
C41 P2 C51 117.89(8) . . ?
O4 S1 C7 102.49(9) . . ?
O5 S1 O4 114.66(10) . . ?
O5 S1 O3 115.73(12) . . ?
O5 S1 C7 103.53(10) . . ?
O3 S1 O4 115.48(12) . . ?
O3 S1 C7 102.17(10) . . ?
O8 S2 O6 115.7(4) . . ?
O8 S2 O7 114.0(3) . . ?
O8 S2 C8 104.1(3) . . ?
O6 S2 O7 114.97(17) . . ?
O6 S2 C8 103.40(19) . . ?
O7 S2 C8 102.26(15) . . ?
P1 O1 H1 109.5 . . ?
P2 O2 H2 109.5 . . ?
C32 C31 P1 116.85(14) . . ?
C36 C31 P1 121.85(13) . . ?
C36 C31 C32 120.97(16) . . ?
C62 C61 P2 121.05(13) . . ?
C62 C61 C66 120.89(16) . . ?
C66 C61 P2 117.46(13) . . ?
C51 C52 C57 124.77(15) . . ?
C53 C52 C51 117.91(16) . . ?
C53 C52 C57 117.20(16) . . ?
C51 C56 C58 126.28(15) . . ?
C55 C56 C51 117.57(16) . . ?
C55 C56 C58 116.10(16) . . ?
C52 C51 P2 121.45(13) . . ?
C52 C51 C56 120.71(15) . . ?
C56 C51 P2 116.95(13) . . ?
C11 C16 C18 126.09(15) . . ?
C15 C16 C11 117.97(16) . . ?
C15 C16 C18 115.94(15) . . ?
C21 C26 C28 124.52(16) . . ?
C25 C26 C21 117.59(17) . . ?
C25 C26 C28 117.54(16) . . ?
C16 C11 P1 117.71(13) . . ?
C12 C11 P1 120.85(13) . . ?
C12 C11 C16 120.36(15) . . ?
C65 C64 H64 119.9 . . ?
C65 C64 C63 120.15(16) . . ?
C63 C64 H64 119.9 . . ?
C31 C32 C37 125.83(16) . . ?
C33 C32 C31 117.44(17) . . ?
C33 C32 C37 116.69(16) . . ?
C11 C12 C17 124.16(16) . . ?
C13 C12 C11 118.27(16) . . ?
C13 C12 C17 117.26(16) . . ?
C41 C46 C48 124.19(17) . . ?
C45 C46 C41 117.81(19) . . ?
C45 C46 C48 117.81(18) . . ?
C52 C53 H53 119.2 . . ?
C54 C53 C52 121.51(17) . . ?
C54 C53 H53 119.2 . . ?
C46 C41 P2 122.36(14) . . ?
C46 C41 C42 120.86(17) . . ?
C42 C41 P2 116.18(14) . . ?
C41 C42 C47 125.45(17) . . ?
C43 C42 C41 117.71(18) . . ?
C43 C42 C47 116.84(18) . . ?
C56 C55 H55 119.1 . . ?
C54 C55 C56 121.71(17) . . ?
C54 C55 H55 119.1 . . ?
C31 C36 C38 124.16(16) . . ?
C35 C36 C31 118.33(17) . . ?
C35 C36 C38 117.36(17) . . ?
C53 C54 C55 120.13(16) . . ?
C53 C54 H54 119.9 . . ?
C55 C54 H54 119.9 . . ?
C16 C18 H18 108.4 . . ?
C16 C18 C182 111.40(15) . . ?
C16 C18 C181 111.63(15) . . ?
C182 C18 H18 108.4 . . ?
C181 C18 H18 108.4 . . ?
C181 C18 C182 108.59(15) . . ?
C61 C62 C67 124.45(15) . . ?
C63 C62 C61 117.97(17) . . ?
C63 C62 C67 117.25(16) . . ?
C26 C21 P1 120.97(14) . . ?
C22 C21 P1 117.74(13) . . ?
C22 C21 C26 120.79(16) . . ?
C12 C17 H17 108.0 . . ?
C12 C17 C172 108.58(16) . . ?
C12 C17 C171 113.98(17) . . ?
C172 C17 H17 108.0 . . ?
C171 C17 H17 108.0 . . ?
C171 C17 C172 110.08(16) . . ?
C64 C65 H65 119.2 . . ?
C64 C65 C66 121.57(17) . . ?
C66 C65 H65 119.2 . . ?
C32 C37 H37 107.9 . . ?
C32 C37 C371 111.85(16) . . ?
C32 C37 C372 111.80(16) . . ?
C371 C37 H37 107.9 . . ?
C372 C37 H37 107.9 . . ?
C372 C37 C371 109.22(16) . . ?
C52 C57 H57 107.7 . . ?
C52 C57 C571 113.01(16) . . ?
C52 C57 C572 110.80(15) . . ?
C571 C57 H57 107.7 . . ?
C571 C57 C572 109.70(16) . . ?
C572 C57 H57 107.7 . . ?
C16 C15 H15 119.3 . . ?
C14 C15 C16 121.47(17) . . ?
C14 C15 H15 119.3 . . ?
C61 C66 C68 125.58(16) . . ?
C65 C66 C61 117.77(16) . . ?
C65 C66 C68 116.65(16) . . ?
C26 C28 H28 107.7 . . ?
C26 C28 C282 109.41(16) . . ?
C26 C28 C281 114.17(17) . . ?
C282 C28 H28 107.7 . . ?
C281 C28 H28 107.7 . . ?
C281 C28 C282 110.06(16) . . ?
C12 C13 H13 119.5 . . ?
C14 C13 C12 121.05(17) . . ?
C14 C13 H13 119.5 . . ?
C21 C22 C27 125.85(16) . . ?
C23 C22 C21 117.74(17) . . ?
C23 C22 C27 116.41(17) . . ?
C66 C68 H68 108.2 . . ?
C66 C68 C682 110.23(15) . . ?
C66 C68 C681 112.14(17) . . ?
C682 C68 H68 108.2 . . ?
C682 C68 C681 109.80(16) . . ?
C681 C68 H68 108.2 . . ?
C64 C63 C62 121.23(17) . . ?
C64 C63 H63 119.4 . . ?
C62 C63 H63 119.4 . . ?
C22 C23 H23 119.1 . . ?
C24 C23 C22 121.88(18) . . ?
C24 C23 H23 119.1 . . ?
C15 C14 H14 119.9 . . ?
C13 C14 C15 120.29(17) . . ?
C13 C14 H14 119.9 . . ?
C23 C24 H24 120.1 . . ?
C23 C24 C25 119.82(18) . . ?
C25 C24 H24 120.1 . . ?
C26 C25 H25 119.1 . . ?
C24 C25 C26 121.73(18) . . ?
C24 C25 H25 119.1 . . ?
C62 C67 H67 107.6 . . ?
C62 C67 C671 109.57(16) . . ?
C62 C67 C672 114.16(16) . . ?
C671 C67 H67 107.6 . . ?
C672 C67 H67 107.6 . . ?
C672 C67 C671 110.05(16) . . ?
C36 C35 H35 119.6 . . ?
C34 C35 C36 120.80(19) . . ?
C34 C35 H35 119.6 . . ?
C42 C43 H43 119.4 . . ?
C44 C43 C42 121.3(2) . . ?
C44 C43 H43 119.4 . . ?
C56 C58 H58 108.5 . . ?
C56 C58 C582 111.03(16) . . ?
C56 C58 C581 112.09(17) . . ?
C582 C58 H58 108.5 . . ?
C581 C58 H58 108.5 . . ?
C581 C58 C582 108.21(17) . . ?
C18 C182 H18A 109.5 . . ?
C18 C182 H18B 109.5 . . ?
C18 C182 H18C 109.5 . . ?
H18A C182 H18B 109.5 . . ?
H18A C182 H18C 109.5 . . ?
H18B C182 H18C 109.5 . . ?
C35 C34 H34 119.7 . . ?
C35 C34 C33 120.60(19) . . ?
C33 C34 H34 119.7 . . ?
C32 C33 H33 119.3 . . ?
C34 C33 C32 121.39(18) . . ?
C34 C33 H33 119.3 . . ?
C28 C282 H28A 109.5 . . ?
C28 C282 H28B 109.5 . . ?
C28 C282 H28C 109.5 . . ?
H28A C282 H28B 109.5 . . ?
H28A C282 H28C 109.5 . . ?
H28B C282 H28C 109.5 . . ?
C42 C47 H47 108.3 . . ?
C42 C47 C472 111.36(17) . . ?
C42 C47 C471 111.64(17) . . ?
C472 C47 H47 108.3 . . ?
C472 C47 C471 108.82(16) . . ?
C471 C47 H47 108.3 . . ?
C22 C27 H27 108.2 . . ?
C22 C27 C271 110.74(15) . . ?
C22 C27 C272 111.63(17) . . ?
C271 C27 H27 108.2 . . ?
C272 C27 H27 108.2 . . ?
C272 C27 C271 109.71(17) . . ?
C68 C682 H68A 109.5 . . ?
C68 C682 H68B 109.5 . . ?
C68 C682 H68C 109.5 . . ?
H68A C682 H68B 109.5 . . ?
H68A C682 H68C 109.5 . . ?
H68B C682 H68C 109.5 . . ?
C18 C181 H18D 109.5 . . ?
C18 C181 H18E 109.5 . . ?
C18 C181 H18F 109.5 . . ?
H18D C181 H18E 109.5 . . ?
H18D C181 H18F 109.5 . . ?
H18E C181 H18F 109.5 . . ?
C36 C38 H38 107.8 . . ?
C36 C38 C382 110.95(16) . . ?
C36 C38 C381 112.93(16) . . ?
C382 C38 H38 107.8 . . ?
C381 C38 H38 107.8 . . ?
C381 C38 C382 109.33(16) . . ?
C57 C571 H57A 109.5 . . ?
C57 C571 H57B 109.5 . . ?
C57 C571 H57C 109.5 . . ?
H57A C571 H57B 109.5 . . ?
H57A C571 H57C 109.5 . . ?
H57B C571 H57C 109.5 . . ?
F1 C7 S1 111.32(13) . . ?
F3 C7 S1 112.35(15) . . ?
F3 C7 F1 106.71(15) . . ?
F3 C7 F2 107.28(18) . . ?
F2 C7 S1 112.09(13) . . ?
F2 C7 F1 106.75(17) . . ?
C37 C371 H37A 109.5 . . ?
C37 C371 H37B 109.5 . . ?
C37 C371 H37C 109.5 . . ?
H37A C371 H37B 109.5 . . ?
H37A C371 H37C 109.5 . . ?
H37B C371 H37C 109.5 . . ?
C57 C572 H57D 109.5 . . ?
C57 C572 H57E 109.5 . . ?
C57 C572 H57F 109.5 . . ?
H57D C572 H57E 109.5 . . ?
H57D C572 H57F 109.5 . . ?
H57E C572 H57F 109.5 . . ?
C38 C382 H38A 109.5 . . ?
C38 C382 H38B 109.5 . . ?
C38 C382 H38C 109.5 . . ?
H38A C382 H38B 109.5 . . ?
H38A C382 H38C 109.5 . . ?
H38B C382 H38C 109.5 . . ?
C46 C48 H48 108.0 . . ?
C46 C48 C481 110.48(16) . . ?
C46 C48 C482 113.06(19) . . ?
C481 C48 H48 108.0 . . ?
C482 C48 H48 108.0 . . ?
C482 C48 C481 109.27(17) . . ?
C46 C45 H45 119.3 . . ?
C44 C45 C46 121.4(2) . . ?
C44 C45 H45 119.3 . . ?
C17 C172 H17A 109.5 . . ?
C17 C172 H17B 109.5 . . ?
C17 C172 H17C 109.5 . . ?
H17A C172 H17B 109.5 . . ?
H17A C172 H17C 109.5 . . ?
H17B C172 H17C 109.5 . . ?
C67 C671 H67A 109.5 . . ?
C67 C671 H67B 109.5 . . ?
C67 C671 H67C 109.5 . . ?
H67A C671 H67B 109.5 . . ?
H67A C671 H67C 109.5 . . ?
H67B C671 H67C 109.5 . . ?
C38 C381 H38D 109.5 . . ?
C38 C381 H38E 109.5 . . ?
C38 C381 H38F 109.5 . . ?
H38D C381 H38E 109.5 . . ?
H38D C381 H38F 109.5 . . ?
H38E C381 H38F 109.5 . . ?
C67 C672 H67D 109.5 . . ?
C67 C672 H67E 109.5 . . ?
C67 C672 H67F 109.5 . . ?
H67D C672 H67E 109.5 . . ?
H67D C672 H67F 109.5 . . ?
H67E C672 H67F 109.5 . . ?
C28 C281 H28D 109.5 . . ?
C28 C281 H28E 109.5 . . ?
C28 C281 H28F 109.5 . . ?
H28D C281 H28E 109.5 . . ?
H28D C281 H28F 109.5 . . ?
H28E C281 H28F 109.5 . . ?
C47 C472 H47A 109.5 . . ?
C47 C472 H47B 109.5 . . ?
C47 C472 H47C 109.5 . . ?
H47A C472 H47B 109.5 . . ?
H47A C472 H47C 109.5 . . ?
H47B C472 H47C 109.5 . . ?
C43 C44 H44 119.8 . . ?
C45 C44 C43 120.38(19) . . ?
C45 C44 H44 119.8 . . ?
C48 C481 H48A 109.5 . . ?
C48 C481 H48B 109.5 . . ?
C48 C481 H48C 109.5 . . ?
H48A C481 H48B 109.5 . . ?
H48A C481 H48C 109.5 . . ?
H48B C481 H48C 109.5 . . ?
C17 C171 H17D 109.5 . . ?
C17 C171 H17E 109.5 . . ?
C17 C171 H17F 109.5 . . ?
H17D C171 H17E 109.5 . . ?
H17D C171 H17F 109.5 . . ?
H17E C171 H17F 109.5 . . ?
C27 C271 H27A 109.5 . . ?
C27 C271 H27B 109.5 . . ?
C27 C271 H27C 109.5 . . ?
H27A C271 H27B 109.5 . . ?
H27A C271 H27C 109.5 . . ?
H27B C271 H27C 109.5 . . ?
C58 C582 H58A 109.5 . . ?
C58 C582 H58B 109.5 . . ?
C58 C582 H58C 109.5 . . ?
H58A C582 H58B 109.5 . . ?
H58A C582 H58C 109.5 . . ?
H58B C582 H58C 109.5 . . ?
C68 C681 H68D 109.5 . . ?
C68 C681 H68E 109.5 . . ?
C68 C681 H68F 109.5 . . ?
H68D C681 H68E 109.5 . . ?
H68D C681 H68F 109.5 . . ?
H68E C681 H68F 109.5 . . ?
C37 C372 H37D 109.5 . . ?
C37 C372 H37E 109.5 . . ?
C37 C372 H37F 109.5 . . ?
H37D C372 H37E 109.5 . . ?
H37D C372 H37F 109.5 . . ?
H37E C372 H37F 109.5 . . ?
C58 C581 H58D 109.5 . . ?
C58 C581 H58E 109.5 . . ?
C58 C581 H58F 109.5 . . ?
H58D C581 H58E 109.5 . . ?
H58D C581 H58F 109.5 . . ?
H58E C581 H58F 109.5 . . ?
C47 C471 H47D 109.5 . . ?
C47 C471 H47E 109.5 . . ?
C47 C471 H47F 109.5 . . ?
H47D C471 H47E 109.5 . . ?
H47D C471 H47F 109.5 . . ?
H47E C471 H47F 109.5 . . ?
C27 C272 H27D 109.5 . . ?
C27 C272 H27E 109.5 . . ?
C27 C272 H27F 109.5 . . ?
H27D C272 H27E 109.5 . . ?
H27D C272 H27F 109.5 . . ?
H27E C272 H27F 109.5 . . ?
C48 C482 H48D 109.5 . . ?
C48 C482 H48E 109.5 . . ?
C48 C482 H48F 109.5 . . ?
H48D C482 H48E 109.5 . . ?
H48D C482 H48F 109.5 . . ?
H48E C482 H48F 109.5 . . ?
F6 C8 S2 111.5(4) . . ?
F5 C8 S2 112.5(3) . . ?
F5 C8 F6 108.3(4) . . ?
F5 C8 F4 106.1(4) . . ?
F4 C8 S2 110.8(2) . . ?
F4 C8 F6 107.5(4) . . ?
O6A S2A O9 115.9(14) . . ?
O6A S2A C8A 103.4(9) . . ?
O7A S2A O6A 120.1(8) . . ?
O7A S2A O9 106.7(12) . . ?
O7A S2A C8A 105.9(7) . . ?
O9 S2A C8A 102.9(14) . . ?
F6A C8A S2A 109.9(10) . . ?
F4A C8A S2A 111.8(10) . . ?
F4A C8A F6A 111.8(13) . . ?
F5A C8A S2A 114.5(13) . . ?
F5A C8A F6A 106.6(17) . . ?
F5A C8A F4A 102.1(13) . . ?

loop_
_geom_bond_atom_site_label_1
_geom_bond_atom_site_label_2
_geom_bond_distance
_geom_bond_site_symmetry_2
_geom_bond_publ_flag
P1 O1 1.5893(12) . ?
P1 C31 1.8202(18) . ?
P1 C11 1.8198(17) . ?
P1 C21 1.8209(18) . ?
P2 O2 1.5844(14) . ?
P2 C61 1.8195(17) . ?
P2 C51 1.8267(17) . ?
P2 C41 1.8132(18) . ?
S1 O4 1.4405(16) . ?
S1 O5 1.4307(17) . ?
S1 O3 1.4307(17) . ?
S1 C7 1.826(2) . ?
S2 O8 1.421(5) . ?
S2 O6 1.447(3) . ?
S2 O7 1.449(2) . ?
S2 C8 1.822(3) . ?
F1 C7 1.338(2) . ?
O1 H1 0.8400 . ?
O2 H2 0.8400 . ?
F3 C7 1.325(2) . ?
F2 C7 1.331(3) . ?
F6 C8 1.342(6) . ?
F5 C8 1.314(5) . ?
C31 C32 1.424(3) . ?
C31 C36 1.415(3) . ?
C61 C62 1.417(3) . ?
C61 C66 1.422(2) . ?
C52 C51 1.415(3) . ?
C52 C53 1.398(2) . ?
C52 C57 1.518(3) . ?
C56 C51 1.427(2) . ?
C56 C55 1.394(2) . ?
C56 C58 1.529(3) . ?
C16 C11 1.423(2) . ?
C16 C18 1.534(2) . ?
C16 C15 1.393(2) . ?
C26 C21 1.424(2) . ?
C26 C28 1.518(3) . ?
C26 C25 1.395(3) . ?
C11 C12 1.419(2) . ?
C64 H64 0.9500 . ?
C64 C65 1.378(3) . ?
C64 C63 1.386(3) . ?
C32 C37 1.532(3) . ?
C32 C33 1.396(3) . ?
C12 C17 1.522(2) . ?
C12 C13 1.397(3) . ?
C46 C41 1.413(3) . ?
C46 C48 1.524(3) . ?
C46 C45 1.397(3) . ?
C53 H53 0.9500 . ?
C53 C54 1.377(3) . ?
C41 C42 1.431(3) . ?
C42 C43 1.391(3) . ?
C42 C47 1.536(3) . ?
C55 H55 0.9500 . ?
C55 C54 1.378(3) . ?
C36 C35 1.397(3) . ?
C36 C38 1.525(3) . ?
C54 H54 0.9500 . ?
C18 H18 1.0000 . ?
C18 C182 1.539(3) . ?
C18 C181 1.538(3) . ?
C62 C63 1.396(3) . ?
C62 C67 1.526(3) . ?
C21 C22 1.419(3) . ?
C17 H17 1.0000 . ?
C17 C172 1.543(3) . ?
C17 C171 1.526(3) . ?
C65 H65 0.9500 . ?
C65 C66 1.396(3) . ?
C37 H37 1.0000 . ?
C37 C371 1.543(3) . ?
C37 C372 1.538(3) . ?
C57 H57 1.0000 . ?
C57 C571 1.528(3) . ?
C57 C572 1.540(3) . ?
C15 H15 0.9500 . ?
C15 C14 1.381(3) . ?
C66 C68 1.532(3) . ?
C28 H28 1.0000 . ?
C28 C282 1.542(3) . ?
C28 C281 1.532(3) . ?
C13 H13 0.9500 . ?
C13 C14 1.379(3) . ?
C22 C23 1.393(3) . ?
C22 C27 1.530(3) . ?
F4 C8 1.336(4) . ?
C68 H68 1.0000 . ?
C68 C682 1.535(3) . ?
C68 C681 1.538(3) . ?
C63 H63 0.9500 . ?
C23 H23 0.9500 . ?
C23 C24 1.379(3) . ?
C14 H14 0.9500 . ?
C24 H24 0.9500 . ?
C24 C25 1.379(3) . ?
C25 H25 0.9500 . ?
C67 H67 1.0000 . ?
C67 C671 1.542(3) . ?
C67 C672 1.534(3) . ?
C35 H35 0.9500 . ?
C35 C34 1.379(3) . ?
C43 H43 0.9500 . ?
C43 C44 1.383(3) . ?
C58 H58 1.0000 . ?
C58 C582 1.549(3) . ?
C58 C581 1.529(3) . ?
C182 H18A 0.9800 . ?
C182 H18B 0.9800 . ?
C182 H18C 0.9800 . ?
C34 H34 0.9500 . ?
C34 C33 1.385(3) . ?
C33 H33 0.9500 . ?
C282 H28A 0.9800 . ?
C282 H28B 0.9800 . ?
C282 H28C 0.9800 . ?
C47 H47 1.0000 . ?
C47 C472 1.541(3) . ?
C47 C471 1.541(3) . ?
C27 H27 1.0000 . ?
C27 C271 1.536(3) . ?
C27 C272 1.533(3) . ?
C682 H68A 0.9800 . ?
C682 H68B 0.9800 . ?
C682 H68C 0.9800 . ?
C181 H18D 0.9800 . ?
C181 H18E 0.9800 . ?
C181 H18F 0.9800 . ?
C38 H38 1.0000 . ?
C38 C382 1.540(3) . ?
C38 C381 1.526(3) . ?
C571 H57A 0.9800 . ?
C571 H57B 0.9800 . ?
C571 H57C 0.9800 . ?
C371 H37A 0.9800 . ?
C371 H37B 0.9800 . ?
C371 H37C 0.9800 . ?
C572 H57D 0.9800 . ?
C572 H57E 0.9800 . ?
C572 H57F 0.9800 . ?
C382 H38A 0.9800 . ?
C382 H38B 0.9800 . ?
C382 H38C 0.9800 . ?
C48 H48 1.0000 . ?
C48 C481 1.536(3) . ?
C48 C482 1.528(3) . ?
C45 H45 0.9500 . ?
C45 C44 1.378(3) . ?
C172 H17A 0.9800 . ?
C172 H17B 0.9800 . ?
C172 H17C 0.9800 . ?
C671 H67A 0.9800 . ?
C671 H67B 0.9800 . ?
C671 H67C 0.9800 . ?
C381 H38D 0.9800 . ?
C381 H38E 0.9800 . ?
C381 H38F 0.9800 . ?
C672 H67D 0.9800 . ?
C672 H67E 0.9800 . ?
C672 H67F 0.9800 . ?
C281 H28D 0.9800 . ?
C281 H28E 0.9800 . ?
C281 H28F 0.9800 . ?
C472 H47A 0.9800 . ?
C472 H47B 0.9800 . ?
C472 H47C 0.9800 . ?
C44 H44 0.9500 . ?
C481 H48A 0.9800 . ?
C481 H48B 0.9800 . ?
C481 H48C 0.9800 . ?
C171 H17D 0.9800 . ?
C171 H17E 0.9800 . ?
C171 H17F 0.9800 . ?
C271 H27A 0.9800 . ?
C271 H27B 0.9800 . ?
C271 H27C 0.9800 . ?
C582 H58A 0.9800 . ?
C582 H58B 0.9800 . ?
C582 H58C 0.9800 . ?
C681 H68D 0.9800 . ?
C681 H68E 0.9800 . ?
C681 H68F 0.9800 . ?
C372 H37D 0.9800 . ?
C372 H37E 0.9800 . ?
C372 H37F 0.9800 . ?
C581 H58D 0.9800 . ?
C581 H58E 0.9800 . ?
C581 H58F 0.9800 . ?
C471 H47D 0.9800 . ?
C471 H47E 0.9800 . ?
C471 H47F 0.9800 . ?
C272 H27D 0.9800 . ?
C272 H27E 0.9800 . ?
C272 H27F 0.9800 . ?
C482 H48D 0.9800 . ?
C482 H48E 0.9800 . ?
C482 H48F 0.9800 . ?
S2A O6A 1.464(12) . ?
S2A O7A 1.395(10) . ?
S2A O9 1.470(16) . ?
S2A C8A 1.830(11) . ?
C8A F6A 1.336(16) . ?
C8A F4A 1.333(14) . ?
C8A F5A 1.331(15) . ?

loop_
_geom_torsion_atom_site_label_1
_geom_torsion_atom_site_label_2
_geom_torsion_atom_site_label_3
_geom_torsion_atom_site_label_4
_geom_torsion
_geom_torsion_site_symmetry_1
_geom_torsion_site_symmetry_2
_geom_torsion_site_symmetry_3
_geom_torsion_site_symmetry_4
_geom_torsion_publ_flag
P1 C31 C32 C37 -16.4(2) . . . . ?
P1 C31 C32 C33 165.96(14) . . . . ?
P1 C31 C36 C35 -166.28(14) . . . . ?
P1 C31 C36 C38 18.4(2) . . . . ?
P1 C11 C12 C17 27.2(2) . . . . ?
P1 C11 C12 C13 -159.32(14) . . . . ?
P1 C21 C22 C23 166.36(13) . . . . ?
P1 C21 C22 C27 -13.9(2) . . . . ?
P2 C61 C62 C63 -163.56(13) . . . . ?
P2 C61 C62 C67 23.2(2) . . . . ?
P2 C61 C66 C65 165.54(13) . . . . ?
P2 C61 C66 C68 -14.4(2) . . . . ?
P2 C41 C42 C43 164.30(15) . . . . ?
P2 C41 C42 C47 -16.6(2) . . . . ?
O1 P1 C31 C32 -36.79(14) . . . . ?
O1 P1 C31 C36 136.65(14) . . . . ?
O1 P1 C11 C16 -36.96(15) . . . . ?
O1 P1 C11 C12 131.24(15) . . . . ?
O1 P1 C21 C26 135.51(14) . . . . ?
O1 P1 C21 C22 -36.44(15) . . . . ?
O2 P2 C61 C62 136.95(14) . . . . ?
O2 P2 C61 C66 -34.23(14) . . . . ?
O2 P2 C51 C52 134.71(14) . . . . ?
O2 P2 C51 C56 -34.53(14) . . . . ?
O2 P2 C41 C46 130.67(15) . . . . ?
O2 P2 C41 C42 -40.54(15) . . . . ?
O4 S1 C7 F1 -62.03(16) . . . . ?
O4 S1 C7 F3 178.36(15) . . . . ?
O4 S1 C7 F2 57.47(17) . . . . ?
O8 S2 C8 F6 -179.0(5) . . . . ?
O8 S2 C8 F5 -57.2(5) . . . . ?
O8 S2 C8 F4 61.3(4) . . . . ?
O5 S1 C7 F1 178.44(14) . . . . ?
O5 S1 C7 F3 58.83(17) . . . . ?
O5 S1 C7 F2 -62.06(17) . . . . ?
O6 S2 C8 F6 59.6(4) . . . . ?
O6 S2 C8 F5 -178.6(4) . . . . ?
O6 S2 C8 F4 -60.0(3) . . . . ?
O7 S2 C8 F6 -60.1(4) . . . . ?
O7 S2 C8 F5 61.7(4) . . . . ?
O7 S2 C8 F4 -179.8(2) . . . . ?
O3 S1 C7 F1 57.87(17) . . . . ?
O3 S1 C7 F3 -61.74(18) . . . . ?
O3 S1 C7 F2 177.36(17) . . . . ?
C31 P1 C11 C16 74.49(15) . . . . ?
C31 P1 C11 C12 -117.32(15) . . . . ?
C31 P1 C21 C26 24.96(17) . . . . ?
C31 P1 C21 C22 -146.99(13) . . . . ?
C31 C32 C37 C371 114.0(2) . . . . ?
C31 C32 C37 C372 -123.15(19) . . . . ?
C31 C32 C33 C34 2.7(3) . . . . ?
C31 C36 C35 C34 -1.3(3) . . . . ?
C31 C36 C38 C382 120.57(19) . . . . ?
C31 C36 C38 C381 -116.3(2) . . . . ?
C61 P2 C51 C52 23.23(17) . . . . ?
C61 P2 C51 C56 -146.02(13) . . . . ?
C61 P2 C41 C46 -117.56(16) . . . . ?
C61 P2 C41 C42 71.23(15) . . . . ?
C61 C62 C63 C64 -3.5(3) . . . . ?
C61 C62 C67 C671 117.73(19) . . . . ?
C61 C62 C67 C672 -118.33(19) . . . . ?
C61 C66 C68 C682 111.95(19) . . . . ?
C61 C66 C68 C681 -125.39(19) . . . . ?
C52 C53 C54 C55 -3.3(3) . . . . ?
C56 C55 C54 C53 1.9(3) . . . . ?
C51 P2 C61 C62 -113.50(14) . . . . ?
C51 P2 C61 C66 75.32(15) . . . . ?
C51 P2 C41 C46 20.81(19) . . . . ?
C51 P2 C41 C42 -150.40(13) . . . . ?
C51 C52 C53 C54 -0.9(3) . . . . ?
C51 C52 C57 C571 -118.84(19) . . . . ?
C51 C52 C57 C572 117.59(19) . . . . ?
C51 C56 C55 C54 3.5(3) . . . . ?
C51 C56 C58 C582 -126.85(19) . . . . ?
C51 C56 C58 C581 112.0(2) . . . . ?
C16 C11 C12 C17 -164.88(17) . . . . ?
C16 C11 C12 C13 8.6(3) . . . . ?
C16 C15 C14 C13 5.1(3) . . . . ?
C26 C21 C22 C23 -5.6(2) . . . . ?
C26 C21 C22 C27 174.09(16) . . . . ?
C11 P1 C31 C32 -147.07(13) . . . . ?
C11 P1 C31 C36 26.36(17) . . . . ?
C11 P1 C21 C26 -116.06(14) . . . . ?
C11 P1 C21 C22 71.99(15) . . . . ?
C11 C16 C18 C182 113.11(19) . . . . ?
C11 C16 C18 C181 -125.32(19) . . . . ?
C11 C16 C15 C14 -0.6(3) . . . . ?
C11 C12 C17 C172 111.9(2) . . . . ?
C11 C12 C17 C171 -125.00(19) . . . . ?
C11 C12 C13 C14 -4.1(3) . . . . ?
C64 C65 C66 C61 0.0(3) . . . . ?
C64 C65 C66 C68 179.97(16) . . . . ?
C32 C31 C36 C35 6.9(2) . . . . ?
C32 C31 C36 C38 -168.43(16) . . . . ?
C12 C13 C14 C15 -2.7(3) . . . . ?
C46 C41 C42 C43 -7.0(3) . . . . ?
C46 C41 C42 C47 172.04(17) . . . . ?
C46 C45 C44 C43 -3.7(3) . . . . ?
C53 C52 C51 P2 -162.34(13) . . . . ?
C53 C52 C51 C56 6.5(2) . . . . ?
C53 C52 C57 C571 65.2(2) . . . . ?
C53 C52 C57 C572 -58.4(2) . . . . ?
C41 P2 C61 C62 26.15(17) . . . . ?
C41 P2 C61 C66 -145.03(13) . . . . ?
C41 P2 C51 C52 -114.49(15) . . . . ?
C41 P2 C51 C56 76.27(15) . . . . ?
C41 C46 C48 C481 117.5(2) . . . . ?
C41 C46 C48 C482 -119.7(2) . . . . ?
C41 C46 C45 C44 -2.3(3) . . . . ?
C41 C42 C43 C44 0.9(3) . . . . ?
C41 C42 C47 C472 114.9(2) . . . . ?
C41 C42 C47 C471 -123.2(2) . . . . ?
C42 C43 C44 C45 4.4(3) . . . . ?
C55 C56 C51 P2 161.53(13) . . . . ?
C55 C56 C51 C52 -7.8(2) . . . . ?
C55 C56 C58 C582 50.5(2) . . . . ?
C55 C56 C58 C581 -70.6(2) . . . . ?
C36 C31 C32 C37 170.14(16) . . . . ?
C36 C31 C32 C33 -7.5(2) . . . . ?
C36 C35 C34 C33 -3.4(3) . . . . ?
C18 C16 C11 P1 -18.4(2) . . . . ?
C18 C16 C11 C12 173.30(17) . . . . ?
C18 C16 C15 C14 179.78(17) . . . . ?
C62 C61 C66 C65 -5.7(2) . . . . ?
C62 C61 C66 C68 174.42(16) . . . . ?
C21 P1 C31 C32 73.31(15) . . . . ?
C21 P1 C31 C36 -113.26(14) . . . . ?
C21 P1 C11 C16 -146.19(13) . . . . ?
C21 P1 C11 C12 22.00(17) . . . . ?
C21 C26 C28 C282 116.16(19) . . . . ?
C21 C26 C28 C281 -120.01(19) . . . . ?
C21 C26 C25 C24 -3.9(3) . . . . ?
C21 C22 C23 C24 -0.3(3) . . . . ?
C21 C22 C27 C271 110.8(2) . . . . ?
C21 C22 C27 C272 -126.7(2) . . . . ?
C17 C12 C13 C14 169.80(18) . . . . ?
C65 C64 C63 C62 -2.0(3) . . . . ?
C65 C66 C68 C682 -68.0(2) . . . . ?
C65 C66 C68 C681 54.7(2) . . . . ?
C37 C32 C33 C34 -175.17(18) . . . . ?
C57 C52 C51 P2 21.7(2) . . . . ?
C57 C52 C51 C56 -169.42(16) . . . . ?
C57 C52 C53 C54 175.35(17) . . . . ?
C15 C16 C11 P1 162.01(14) . . . . ?
C15 C16 C11 C12 -6.2(3) . . . . ?
C15 C16 C18 C182 -67.3(2) . . . . ?
C15 C16 C18 C181 54.2(2) . . . . ?
C66 C61 C62 C63 7.3(3) . . . . ?
C66 C61 C62 C67 -165.92(17) . . . . ?
C28 C26 C21 P1 22.8(2) . . . . ?
C28 C26 C21 C22 -165.48(16) . . . . ?
C28 C26 C25 C24 169.73(17) . . . . ?
C13 C12 C17 C172 -61.6(2) . . . . ?
C13 C12 C17 C171 61.5(2) . . . . ?
C22 C23 C24 C25 4.1(3) . . . . ?
C63 C64 C65 C66 3.8(3) . . . . ?
C63 C62 C67 C671 -55.5(2) . . . . ?
C63 C62 C67 C672 68.4(2) . . . . ?
C23 C22 C27 C271 -69.5(2) . . . . ?
C23 C22 C27 C272 53.1(2) . . . . ?
C23 C24 C25 C26 -1.9(3) . . . . ?
C25 C26 C21 P1 -164.08(13) . . . . ?
C25 C26 C21 C22 7.6(2) . . . . ?
C25 C26 C28 C282 -56.9(2) . . . . ?
C25 C26 C28 C281 66.9(2) . . . . ?
C67 C62 C63 C64 170.27(17) . . . . ?
C35 C36 C38 C382 -54.8(2) . . . . ?
C35 C36 C38 C381 68.4(2) . . . . ?
C35 C34 C33 C32 2.7(3) . . . . ?
C43 C42 C47 C472 -66.0(2) . . . . ?
C43 C42 C47 C471 55.9(2) . . . . ?
C58 C56 C51 P2 -21.1(2) . . . . ?
C58 C56 C51 C52 169.54(17) . . . . ?
C58 C56 C55 C54 -174.06(17) . . . . ?
C33 C32 C37 C371 -68.3(2) . . . . ?
C33 C32 C37 C372 54.5(2) . . . . ?
C47 C42 C43 C44 -178.24(19) . . . . ?
C27 C22 C23 C24 179.97(17) . . . . ?
C38 C36 C35 C34 174.31(18) . . . . ?
C48 C46 C41 P2 22.0(3) . . . . ?
C48 C46 C41 C42 -167.22(17) . . . . ?
C48 C46 C45 C44 172.95(19) . . . . ?
C45 C46 C41 P2 -163.10(15) . . . . ?
C45 C46 C41 C42 7.7(3) . . . . ?
C45 C46 C48 C481 -57.4(2) . . . . ?
C45 C46 C48 C482 65.4(2) . . . . ?
O6A S2A C8A F6A -76.1(16) . . . . ?
O6A S2A C8A F4A 48.7(11) . . . . ?
O6A S2A C8A F5A 164.1(16) . . . . ?
O7A S2A C8A F6A 51.0(15) . . . . ?
O7A S2A C8A F4A 175.8(8) . . . . ?
O7A S2A C8A F5A -68.8(15) . . . . ?
O9 S2A C8A F6A 162.9(18) . . . . ?
O9 S2A C8A F4A -72.4(15) . . . . ?
O9 S2A C8A F5A 43.0(19) . . . . ?

loop_
_exptl_oxdiff_crystal_face_indexfrac_h
_exptl_oxdiff_crystal_face_indexfrac_k
_exptl_oxdiff_crystal_face_indexfrac_l
_exptl_oxdiff_crystal_face_x
_exptl_oxdiff_crystal_face_y
_exptl_oxdiff_crystal_face_z
1.0000 0.0004 -1.9988 0.0328 0.1043 0.1710
-0.0011 0.9993 0.9993 -0.0430 -0.1540 -0.0193
-0.9976 -1.9988 -0.9994 0.0350 0.2838 -0.0796
-1.9976 -1.9993 0.9993 0.0021 0.1795 -0.2505
-0.9973 -1.9986 -1.9990 0.0168 0.3639 -0.0268
-0.0003 -0.0002 0.9996 0.0181 -0.0801 -0.0527
0.0003 0.0002 -0.9996 -0.0181 0.0801 0.0527
-0.0002 1.0000 -1.9996 -0.0974 0.0863 0.1389
0.9992 1.0000 -1.9991 -0.0283 0.0304 0.2044
0.0002 -1.0000 1.9996 0.0974 -0.0863 -0.1389
-1.9992 1.0000 -2.0005 -0.2356 0.1981 0.0080
1.9992 -1.0000 2.0005 0.2356 -0.1981 -0.0080
0.0005 -0.9998 0.9999 0.0792 -0.0062 -0.0862
-0.0005 0.9998 -0.9999 -0.0792 0.0062 0.0862
2.0008 -1.9989 -0.9981 0.2423 0.1160 0.1169
